data_7249642
loop_
_publ_author_name
'Kenguva, Gowtham'
'Rekha Rout, Smruti'
'Shaikh, Tabrez R.'
'Baidya, Debjani'
'Shelke, Nikita'
'Sanphui, Palash'
'Dandela, Rambabu'

_publ_section_title
;
 Exploring Novel Cocrystals of Milrinone: A Cardioprotective Drug Combined
 with Nutraceuticals and NSAID
;
_journal_name_full CrystEngComm
_journal_paper_doi 10.1039/D4CE00990H
_journal_year 2024
_chemical_formula_moiety 'C12 H9 N3 O, C14 H12 O3, H2 O'
_chemical_formula_sum 'C26 H23 N3 O5'
_chemical_formula_weight 457.47
_space_group_crystal_system monoclinic
_space_group_IT_number 14
_space_group_name_Hall '-P 2ybc'
_space_group_name_H-M_alt 'P 1 21/c 1'
_atom_sites_solution_hydrogens mixed
_atom_sites_solution_primary iterative
_audit_creation_date 2024-08-05
_audit_creation_method
;
Olex2 1.5
(compiled 2024.02.16 svn.r378c4104 for OlexSys, GUI svn.r6928)
;
_audit_update_record
;
2024-09-21 deposited with the CCDC.	2024-11-25 downloaded from the CCDC.
;
_cell_angle_alpha 90
_cell_angle_beta 99.145(3)
_cell_angle_gamma 90
_cell_formula_units_Z 8
_cell_length_a 12.1866(13)
_cell_length_b 14.7266(16)
_cell_length_c 26.278(3)
_cell_measurement_reflns_used 8201
_cell_measurement_temperature 298
_cell_measurement_theta_max 50
_cell_measurement_theta_min 3
_cell_volume 4656.1(9)
_computing_molecular_graphics 'Olex2 1.5 (Dolomanov et al., 2009)'
_computing_publication_material 'Olex2 1.5 (Dolomanov et al., 2009)'
_computing_structure_refinement 'SHELXL 2019/3 (Sheldrick, 2015)'
_computing_structure_solution 'olex2.solve 1.5 (Bourhis et al., 2015)'
_diffrn_ambient_temperature 298
_diffrn_measured_fraction_theta_full 0.999
_diffrn_measured_fraction_theta_max 0.999
_diffrn_measurement_device_type 'Bruker D8 VENTURE diffractometer equipped with PHOTON II detector'
_diffrn_radiation_type MoK\a
_diffrn_radiation_wavelength 0.71073
_diffrn_reflns_av_R_equivalents 0.1159
_diffrn_reflns_av_unetI/netI 0.0604
_diffrn_reflns_Laue_measured_fraction_full 0.999
_diffrn_reflns_Laue_measured_fraction_max 0.999
_diffrn_reflns_limit_h_max 14
_diffrn_reflns_limit_h_min -14
_diffrn_reflns_limit_k_max 17
_diffrn_reflns_limit_k_min -17
_diffrn_reflns_limit_l_max 31
_diffrn_reflns_limit_l_min -31
_diffrn_reflns_number 68168
_diffrn_reflns_point_group_measured_fraction_full 0.999
_diffrn_reflns_point_group_measured_fraction_max 0.999
_diffrn_reflns_theta_full 24.999
_diffrn_reflns_theta_max 24.999
_diffrn_reflns_theta_min 2.412
_exptl_absorpt_coefficient_mu 0.092
_exptl_absorpt_correction_T_max 0.845
_exptl_absorpt_correction_T_min 0.743
_exptl_absorpt_correction_type multi-scan
_exptl_absorpt_process_details sadabs
_exptl_crystal_colour 'clear light colourless'
_exptl_crystal_colour_lustre clear
_exptl_crystal_colour_modifier light
_exptl_crystal_colour_primary colourless
_exptl_crystal_density_diffrn 1.305
_exptl_crystal_description block
_exptl_crystal_F_000 1920
_exptl_crystal_size_max 0.2
_exptl_crystal_size_mid 0.18
_exptl_crystal_size_min 0.16
_refine_diff_density_max 0.305
_refine_diff_density_min -0.225
_refine_diff_density_rms 0.050
_refine_ls_extinction_method none
_refine_ls_goodness_of_fit_ref 0.976
_refine_ls_hydrogen_treatment mixed
_refine_ls_matrix_type full
_refine_ls_number_parameters 632
_refine_ls_number_reflns 8201
_refine_ls_number_restraints 9
_refine_ls_restrained_S_all 0.975
_refine_ls_R_factor_all 0.1347
_refine_ls_R_factor_gt 0.0634
_refine_ls_shift/su_max 0.001
_refine_ls_shift/su_mean 0.000
_refine_ls_structure_factor_coef Fsqd
_refine_ls_weighting_details 'w=1/[\s^2^(Fo^2^)+(0.0981P)^2^] where P=(Fo^2^+2Fc^2^)/3'
_refine_ls_weighting_scheme calc
_refine_ls_wR_factor_gt 0.1572
_refine_ls_wR_factor_ref 0.1847
_reflns_Friedel_coverage 0.000
_reflns_number_gt 4311
_reflns_number_total 8201
_reflns_threshold_expression 'I > 2\s(I)'
_cod_data_source_file d4ce00990h2.cif
_cod_data_source_block mln_resv_0m
_cod_original_cell_volume 4656.0(8)
_cod_database_code 7249642
_shelx_shelxl_version_number 2019/3
_shelx_space_group_comment
;
The symmetry employed for this shelxl refinement is uniquely defined
by the following loop, which should always be used as a source of
symmetry information in preference to the above space-group names.
They are only intended as comments.
;
_shelx_estimated_absorpt_t_max 0.985
_shelx_estimated_absorpt_t_min 0.982
_olex2_refinement_description
;
1. Fixed Uiso
 At 1.2 times of:
  All C(H) groups
 At 1.5 times of:
  All C(H,H,H) groups, All O(H) groups, All O(H,H) groups
2. Uiso/Uaniso restraints and constraints
N5 \\sim C51: within 2A with sigma of 0.04 and sigma for terminal atoms of 0.08
within 2A
3. Rigid body (RIGU) restrains
 N5, C51
 with sigma for 1-2 distances of 0.004 and sigma for 1-3 distances of 0.004
4.a Riding coordinates:
 O9(H9A,H9B)
4.b Free rotating group:
 O10(H10A,H10B)
4.c Aromatic/amide H refined with riding coordinates:
 C15(H15), C16(H16), C36(H36), C48(H48), C49(H49), C2(H2A), C5(H5), C7(H7A),
 C9(H9), C11(H11), C13(H13), C17(H17), C22(H22), C25(H25), C27(H27), C28(H28),
 C29(H29), C35(H35), C41(H41), C43(H43), C45(H45), C46(H46), C47(H47), C3(H3A),
 C21(H21), C23(H23), C33(H33), C34(H34)
4.d Idealised Me refined as rotating group:
 C37(H37A,H37B,H37C), C39(H39A,H39B,H39C)
4.e Idealised tetrahedral OH refined as rotating group:
 O2(H2), O3(H3), O5(H5A), O6(H6), O7(H7), O8(H8)
;
_olex2_submission_special_instructions 'No special instructions were received'

loop_
_space_group_symop_operation_xyz
'x, y, z'
'-x, y+1/2, -z+1/2'
'-x, -y, -z'
'x, -y-1/2, z-1/2'

loop_
_atom_site_label
_atom_site_type_symbol
_atom_site_fract_x
_atom_site_fract_y
_atom_site_fract_z
_atom_site_U_iso_or_equiv
_atom_site_adp_type
_atom_site_occupancy
_atom_site_site_symmetry_order
_atom_site_calc_flag
_atom_site_refinement_flags_posn
_atom_site_refinement_flags_adp
_atom_site_refinement_flags_occupancy
_atom_site_disorder_assembly
_atom_site_disorder_group
O1 O 0.40975(15) 0.65511(15) 0.83157(7) 0.0645(6) Uani 1 1 d . . . . .
N2 N 0.1392(2) 0.6295(2) 0.86039(10) 0.0757(8) Uani 1 1 d . . . . .
N4 N 0.3961(2) 0.65712(17) 0.74421(9) 0.0521(6) Uani 1 1 d . . . . .
H4 H 0.464(3) 0.664(2) 0.7481(11) 0.068(10) Uiso 1 1 d . . . . .
N6 N 0.0080(2) 0.63463(18) 0.54110(9) 0.0668(7) Uani 1 1 d . . . . .
C1 C 0.2269(2) 0.64672(18) 0.68672(10) 0.0467(7) Uani 1 1 d . . . . .
C4 C 0.1556(2) 0.64488(19) 0.63498(10) 0.0500(7) Uani 1 1 d . . . . .
C8 C 0.3499(2) 0.65155(19) 0.78806(10) 0.0507(7) Uani 1 1 d . . . . .
C10 C 0.2323(2) 0.64064(19) 0.77942(10) 0.0496(7) Uani 1 1 d . . . . .
C12 C 0.3412(2) 0.65630(19) 0.69466(10) 0.0501(7) Uani 1 1 d . . . . .
C14 C 0.1786(2) 0.6349(2) 0.82385(11) 0.0556(8) Uani 1 1 d . . . . .
C15 C 0.1851(3) 0.6037(2) 0.59163(11) 0.0640(8) Uani 1 1 d . . . . .
H15 H 0.255385 0.578453 0.592969 0.077 Uiso 1 1 calc R U . . .
C16 C 0.1753(2) 0.63839(19) 0.73015(10) 0.0525(7) Uani 1 1 d . . . . .
H16 H 0.098528 0.630966 0.725460 0.063 Uiso 1 1 calc R U . . .
C36 C 0.0494(2) 0.6823(2) 0.62918(11) 0.0588(8) Uani 1 1 d . . . . .
H36 H 0.025378 0.712092 0.656616 0.071 Uiso 1 1 calc R U . . .
C37 C 0.4141(3) 0.6679(2) 0.65509(11) 0.0695(9) Uani 1 1 d . . . . .
H37A H 0.437804 0.609432 0.644864 0.104 Uiso 1 1 calc R U . . .
H37B H 0.477991 0.703301 0.669112 0.104 Uiso 1 1 calc R U . . .
H37C H 0.373916 0.698524 0.625648 0.104 Uiso 1 1 calc R U . . .
C48 C -0.0200(3) 0.6749(2) 0.58237(11) 0.0648(9) Uani 1 1 d . . . . .
H48 H -0.090856 0.699722 0.579603 0.078 Uiso 1 1 calc R U . . .
C49 C 0.1096(3) 0.6004(2) 0.54642(12) 0.0702(9) Uani 1 1 d . . . . .
H49 H 0.131617 0.572352 0.517981 0.084 Uiso 1 1 calc R U . . .
H1 H 1.425(3) 0.337(2) 1.1532(13) 0.094(12) Uiso 1 1 d . . . . .
O2 O 0.03021(18) 0.40034(19) 0.68162(8) 0.0817(7) Uani 1 1 d . . . . .
H2 H 0.049895 0.401441 0.712942 0.123 Uiso 1 1 calc R U . . .
O3 O 0.2470(2) 0.29448(16) 0.83820(10) 0.0902(8) Uani 1 1 d . . . . .
H3 H 0.256884 0.239380 0.838811 0.135 Uiso 1 1 calc R U . . .
O5 O 0.4038(2) 0.56202(15) 0.92037(8) 0.0858(7) Uani 1 1 d . . . . .
H5A H 0.386807 0.587295 0.892428 0.129 Uiso 1 1 calc R U . . .
O6 O 0.85724(18) -0.00712(15) 1.13590(9) 0.0747(6) Uani 1 1 d . . . . .
H6 H 0.910383 0.023503 1.149148 0.112 Uiso 1 1 calc R U . . .
O7 O 0.18602(19) 0.3628(2) 0.52734(8) 0.0855(7) Uani 1 1 d . . . . .
H7 H 0.120170 0.361501 0.514471 0.128 Uiso 1 1 calc R U . . .
O8 O 0.91059(16) 0.41109(19) 0.83974(8) 0.0800(7) Uani 1 1 d . . . . .
H8 H 0.914481 0.406703 0.871086 0.120 Uiso 1 1 calc R U . . .
C2 C 0.2295(3) 0.3972(2) 0.68524(12) 0.0640(8) Uani 1 1 d . . . . .
H2A H 0.240131 0.403835 0.720885 0.077 Uiso 1 1 calc R U . . .
C5 C 0.4692(3) 0.3987(2) 0.73690(12) 0.0655(9) Uani 1 1 d . . . . .
H5 H 0.413885 0.399455 0.757567 0.079 Uiso 1 1 calc R U . . .
C7 C 0.4792(3) 0.4196(2) 0.94588(11) 0.0604(8) Uani 1 1 d . . . . .
H7A H 0.532002 0.449332 0.969536 0.073 Uiso 1 1 calc R U . . .
C9 C 0.5688(3) 0.1877(2) 0.98628(11) 0.0653(9) Uani 1 1 d . . . . .
H9 H 0.520490 0.152137 0.963606 0.078 Uiso 1 1 calc R U . . .
C11 C 0.6064(3) 0.4071(2) 0.81697(12) 0.0657(9) Uani 1 1 d . . . . .
H11 H 0.547484 0.409689 0.835481 0.079 Uiso 1 1 calc R U . . .
C13 C 0.1053(3) 0.3812(2) 0.60494(11) 0.0614(8) Uani 1 1 d . . . . .
H13 H 0.033473 0.377506 0.586726 0.074 Uiso 1 1 calc R U . . .
C17 C 0.3027(3) 0.3812(2) 0.60660(11) 0.0642(8) Uani 1 1 d . . . . .
H17 H 0.363122 0.378413 0.589051 0.077 Uiso 1 1 calc R U . . .
C19 C 0.1950(3) 0.3749(2) 0.57959(11) 0.0623(8) Uani 1 1 d . . . . .
C22 C 0.3991(2) 0.2827(2) 0.90783(10) 0.0590(8) Uani 1 1 d . . . . .
H22 H 0.395902 0.219609 0.906275 0.071 Uiso 1 1 calc R U . . .
C24 C 0.4020(3) 0.4698(2) 0.91338(10) 0.0586(8) Uani 1 1 d . . . . .
C25 C 0.7818(3) 0.3998(3) 0.76333(11) 0.0748(10) Uani 1 1 d . . . . .
H25 H 0.840896 0.397197 0.744904 0.090 Uiso 1 1 calc R U . . .
C27 C 0.3249(3) 0.4280(2) 0.87736(11) 0.0612(8) Uani 1 1 d . . . . .
H27 H 0.273695 0.462135 0.855205 0.073 Uiso 1 1 calc R U . . .
C28 C 0.5607(3) 0.2760(2) 0.98017(11) 0.0634(8) Uani 1 1 d . . . . .
H28 H 0.612742 0.310837 1.001412 0.076 Uiso 1 1 calc R U . . .
C29 C 0.7234(3) -0.0025(2) 1.06070(12) 0.0688(9) Uani 1 1 d . . . . .
H29 H 0.725954 -0.065513 1.058993 0.083 Uiso 1 1 calc R U . . .
C30 C 0.4792(2) 0.3259(2) 0.94379(10) 0.0534(7) Uani 1 1 d . . . . .
C31 C 0.1224(3) 0.3930(2) 0.65749(12) 0.0601(8) Uani 1 1 d . . . . .
C35 C 0.6528(3) 0.0457(2) 1.02444(12) 0.0677(9) Uani 1 1 d . . . . .
H35 H 0.607718 0.014283 0.998414 0.081 Uiso 1 1 calc R U . . .
C38 C 0.8017(2) 0.4062(2) 0.81692(11) 0.0597(8) Uani 1 1 d . . . . .
C40 C 0.3242(2) 0.3347(2) 0.87445(11) 0.0594(8) Uani 1 1 d . . . . .
C41 C 0.7887(3) 0.1367(2) 1.10157(12) 0.0684(9) Uani 1 1 d . . . . .
H41 H 0.835138 0.167796 1.127302 0.082 Uiso 1 1 calc R U . . .
C42 C 0.5842(2) 0.4014(2) 0.76405(11) 0.0562(8) Uani 1 1 d . . . . .
C43 C 0.6739(3) 0.3973(2) 0.73786(12) 0.0714(9) Uani 1 1 d . . . . .
H43 H 0.661120 0.392874 0.702105 0.086 Uiso 1 1 calc R U . . .
C44 C 0.7908(2) 0.0437(2) 1.09995(11) 0.0602(8) Uani 1 1 d . . . . .
C45 C 0.7172(3) 0.1843(2) 1.06474(12) 0.0723(9) Uani 1 1 d . . . . .
H45 H 0.715950 0.247351 1.066222 0.087 Uiso 1 1 calc R U . . .
C46 C 0.7153(3) 0.4092(2) 0.84366(12) 0.0644(8) Uani 1 1 d . . . . .
H46 H 0.728263 0.412631 0.879451 0.077 Uiso 1 1 calc R U . . .
C47 C 0.4352(3) 0.3953(2) 0.68723(12) 0.0661(9) Uani 1 1 d . . . . .
H47 H 0.490465 0.395346 0.666582 0.079 Uiso 1 1 calc R U . . .
C50 C 0.3196(3) 0.3915(2) 0.65985(11) 0.0593(8) Uani 1 1 d . . . . .
C52 C 0.6469(3) 0.1398(2) 1.02546(11) 0.0615(8) Uani 1 1 d . . . . .
O4 O 1.36608(16) 0.34716(15) 1.23280(7) 0.0628(6) Uani 1 1 d . . . . .
N1 N 1.3523(2) 0.34401(17) 1.14551(9) 0.0514(6) Uani 1 1 d . . . . .
N3 N 0.9781(2) 0.3991(2) 0.94109(10) 0.0727(8) Uani 1 1 d . . . . .
N5 N 1.0841(3) 0.3668(4) 1.25762(12) 0.1442(19) Uani 1 1 d . U . . .
C3 C 1.0801(3) 0.4331(2) 0.95023(12) 0.0749(10) Uani 1 1 d . . . . .
H3A H 1.105309 0.466076 0.924224 0.090 Uiso 1 1 calc R U . . .
C6 C 1.3057(2) 0.3508(2) 1.18961(10) 0.0518(7) Uani 1 1 d . . . . .
C18 C 1.2972(2) 0.3474(2) 1.09597(10) 0.0512(7) Uani 1 1 d . . . . .
C20 C 1.1847(2) 0.36331(19) 1.08816(10) 0.0495(7) Uani 1 1 d . . . . .
C21 C 0.9445(3) 0.3527(2) 0.97895(13) 0.0710(9) Uani 1 1 d . . . . .
H21 H 0.872969 0.328738 0.973285 0.085 Uiso 1 1 calc R U . . .
C23 C 1.1511(3) 0.4219(2) 0.99660(11) 0.0678(9) Uani 1 1 d . . . . .
H23 H 1.221866 0.447283 1.001167 0.081 Uiso 1 1 calc R U . . .
C26 C 1.1163(2) 0.3728(2) 1.03606(10) 0.0534(7) Uani 1 1 d . . . . .
C32 C 1.1882(2) 0.3611(2) 1.18042(10) 0.0569(8) Uani 1 1 d . . . . .
C33 C 1.0090(2) 0.3378(2) 1.02622(11) 0.0605(8) Uani 1 1 d . . . . .
H33 H 0.980926 0.304551 1.051370 0.073 Uiso 1 1 calc R U . . .
C34 C 1.1316(2) 0.3685(2) 1.13133(10) 0.0581(8) Uani 1 1 d . . . . .
H34 H 1.055077 0.377385 1.126560 0.070 Uiso 1 1 calc R U . . .
C39 C 1.3672(2) 0.3287(2) 1.05580(11) 0.0697(9) Uani 1 1 d . . . . .
H39A H 1.394762 0.384914 1.044284 0.105 Uiso 1 1 calc R U . . .
H39B H 1.323489 0.298340 1.027195 0.105 Uiso 1 1 calc R U . . .
H39C H 1.428613 0.290787 1.069935 0.105 Uiso 1 1 calc R U . . .
C51 C 1.1310(3) 0.3645(3) 1.22356(12) 0.0849(12) Uani 1 1 d . U . . .
O9 O 1.0840(2) 0.40558(19) 0.78277(8) 0.0975(8) Uani 1 1 d . . . . .
H9A H 1.020878 0.403801 0.805070 0.146 Uiso 1 1 d R U . . .
H9B H 1.136308 0.365221 0.795410 0.146 Uiso 1 1 d R U . . .
O10 O 0.3069(2) 0.12154(16) 0.83044(8) 0.0745(6) Uani 1 1 d G . . . .
H10A H 0.320571 0.116650 0.799840 0.112 Uiso 1 1 d G U . . .
H10B H 0.252110 0.086228 0.831439 0.112 Uiso 1 1 d G U . . .

loop_
_atom_site_aniso_label
_atom_site_aniso_U_11
_atom_site_aniso_U_22
_atom_site_aniso_U_33
_atom_site_aniso_U_23
_atom_site_aniso_U_13
_atom_site_aniso_U_12
O1 0.0408(11) 0.1091(16) 0.0401(11) 0.0075(11) -0.0046(9) -0.0024(11)
N2 0.0529(17) 0.124(2) 0.0492(16) 0.0073(16) 0.0060(14) 0.0004(16)
N4 0.0353(15) 0.0810(17) 0.0388(14) 0.0079(12) 0.0017(12) -0.0025(13)
N6 0.0659(19) 0.0847(18) 0.0442(15) 0.0007(14) -0.0089(14) -0.0043(15)
C1 0.0393(17) 0.0604(17) 0.0386(15) 0.0062(13) -0.0001(13) -0.0005(13)
C4 0.0484(18) 0.0603(17) 0.0381(15) 0.0054(14) -0.0030(13) -0.0049(14)
C8 0.0416(17) 0.0689(19) 0.0400(16) 0.0054(14) 0.0013(14) -0.0037(14)
C10 0.0332(16) 0.0731(19) 0.0411(16) 0.0060(14) 0.0020(13) 0.0008(13)
C12 0.0442(18) 0.0648(18) 0.0397(16) 0.0046(13) 0.0014(14) 0.0012(14)
C14 0.0387(17) 0.087(2) 0.0384(16) 0.0083(15) -0.0011(14) 0.0011(15)
C15 0.055(2) 0.082(2) 0.0503(18) -0.0024(17) -0.0047(16) 0.0104(16)
C16 0.0338(15) 0.0742(19) 0.0466(17) 0.0081(15) -0.0024(13) -0.0018(14)
C36 0.0484(19) 0.083(2) 0.0418(16) 0.0034(15) -0.0038(14) 0.0023(16)
C37 0.0507(19) 0.111(3) 0.0464(17) 0.0048(17) 0.0069(15) -0.0050(18)
C48 0.0506(19) 0.093(2) 0.0462(18) 0.0093(17) -0.0079(15) 0.0038(17)
C49 0.076(3) 0.085(2) 0.0456(18) -0.0088(17) -0.0054(17) 0.0051(19)
O2 0.0497(14) 0.140(2) 0.0502(13) -0.0006(15) -0.0090(11) 0.0075(13)
O3 0.0788(17) 0.0849(16) 0.0891(17) -0.0104(15) -0.0411(14) 0.0107(14)
O5 0.114(2) 0.0760(16) 0.0552(14) 0.0049(12) -0.0250(14) 0.0027(14)
O6 0.0642(15) 0.0828(15) 0.0687(14) 0.0180(13) -0.0147(12) 0.0016(12)
O7 0.0712(16) 0.132(2) 0.0474(13) -0.0056(14) -0.0104(11) 0.0008(16)
O8 0.0470(13) 0.142(2) 0.0452(12) 0.0057(14) -0.0102(10) 0.0063(13)
C2 0.052(2) 0.085(2) 0.0495(18) -0.0005(16) -0.0092(16) -0.0004(16)
C5 0.0471(19) 0.093(2) 0.0515(19) -0.0020(17) -0.0069(15) 0.0007(16)
C7 0.062(2) 0.076(2) 0.0385(16) 0.0021(15) -0.0069(15) 0.0021(16)
C9 0.057(2) 0.086(2) 0.0471(18) -0.0063(17) -0.0100(15) 0.0091(18)
C11 0.049(2) 0.095(2) 0.0515(19) -0.0002(17) 0.0034(16) -0.0008(17)
C13 0.051(2) 0.079(2) 0.0487(18) -0.0015(16) -0.0095(16) -0.0020(16)
C17 0.053(2) 0.084(2) 0.0512(19) 0.0016(17) -0.0062(16) 0.0024(16)
C19 0.064(2) 0.076(2) 0.0408(17) -0.0021(15) -0.0107(16) -0.0005(16)
C22 0.0534(19) 0.0716(19) 0.0489(17) -0.0004(16) -0.0017(15) 0.0126(16)
C24 0.066(2) 0.071(2) 0.0354(15) -0.0003(15) -0.0032(15) 0.0020(17)
C25 0.049(2) 0.129(3) 0.0434(18) 0.0099(19) -0.0004(16) -0.0012(19)
C27 0.057(2) 0.073(2) 0.0481(18) 0.0039(16) -0.0080(15) 0.0089(16)
C28 0.055(2) 0.086(2) 0.0447(17) -0.0042(17) -0.0047(15) 0.0119(17)
C29 0.067(2) 0.070(2) 0.063(2) 0.0071(17) -0.0095(18) -0.0018(17)
C30 0.0449(17) 0.081(2) 0.0324(15) 0.0003(15) -0.0012(13) 0.0099(15)
C31 0.0480(19) 0.076(2) 0.0521(19) -0.0025(16) -0.0053(16) -0.0005(15)
C35 0.062(2) 0.080(2) 0.0536(19) -0.0017(17) -0.0130(16) -0.0031(18)
C38 0.0434(18) 0.085(2) 0.0452(17) 0.0071(16) -0.0081(15) 0.0034(16)
C40 0.0423(17) 0.080(2) 0.0511(18) -0.0060(16) -0.0080(15) 0.0045(16)
C41 0.067(2) 0.075(2) 0.0541(19) -0.0003(17) -0.0200(17) 0.0056(17)
C42 0.0465(18) 0.076(2) 0.0416(17) 0.0035(15) -0.0056(14) -0.0035(15)
C43 0.055(2) 0.113(3) 0.0415(17) 0.0001(17) -0.0056(16) -0.0020(19)
C44 0.0487(18) 0.080(2) 0.0464(17) 0.0124(17) -0.0087(15) 0.0051(16)
C45 0.078(2) 0.070(2) 0.059(2) -0.0030(17) -0.0180(18) 0.0131(18)
C46 0.053(2) 0.095(2) 0.0417(16) -0.0003(16) -0.0051(16) -0.0004(17)
C47 0.0487(19) 0.089(2) 0.056(2) -0.0028(17) -0.0047(16) 0.0007(17)
C50 0.055(2) 0.0691(19) 0.0478(18) -0.0029(15) -0.0109(16) 0.0024(15)
C52 0.0535(19) 0.080(2) 0.0461(17) 0.0004(16) -0.0073(15) 0.0080(16)
O4 0.0425(12) 0.1045(16) 0.0379(11) -0.0001(11) -0.0048(9) 0.0002(11)
N1 0.0362(14) 0.0781(17) 0.0383(13) -0.0007(12) 0.0009(12) -0.0007(12)
N3 0.067(2) 0.100(2) 0.0448(15) -0.0024(15) -0.0087(14) 0.0096(16)
N5 0.0442(19) 0.337(6) 0.0506(18) -0.018(3) 0.0049(15) -0.005(3)
C3 0.071(2) 0.103(3) 0.0473(19) 0.0119(18) -0.0028(18) 0.005(2)
C6 0.0413(17) 0.0719(19) 0.0401(16) -0.0010(14) 0.0004(14) -0.0033(14)
C18 0.0425(18) 0.0719(19) 0.0372(15) -0.0012(14) -0.0002(13) -0.0026(14)
C20 0.0389(17) 0.0726(19) 0.0347(15) -0.0026(14) -0.0010(13) -0.0028(14)
C21 0.052(2) 0.098(2) 0.057(2) -0.0069(19) -0.0090(17) 0.0036(18)
C23 0.056(2) 0.098(2) 0.0472(18) 0.0047(17) 0.0008(16) -0.0056(18)
C26 0.0461(18) 0.0733(19) 0.0389(16) -0.0030(14) 0.0008(14) 0.0014(15)
C32 0.0346(16) 0.096(2) 0.0384(16) -0.0024(15) 0.0009(13) -0.0063(15)
C33 0.0467(19) 0.084(2) 0.0475(17) 0.0001(16) -0.0034(15) -0.0013(16)
C34 0.0353(16) 0.092(2) 0.0450(17) -0.0022(16) 0.0002(14) 0.0022(15)
C39 0.0456(18) 0.117(3) 0.0458(17) -0.0013(18) 0.0050(15) -0.0001(18)
C51 0.0328(18) 0.179(4) 0.0409(18) -0.006(2) -0.0019(15) 0.000(2)
O9 0.0673(16) 0.167(2) 0.0539(14) 0.0075(15) -0.0028(12) 0.0265(16)
O10 0.0743(17) 0.0947(17) 0.0502(13) -0.0023(12) -0.0031(12) -0.0187(12)

loop_
_atom_type_symbol
_atom_type_description
_atom_type_scat_dispersion_real
_atom_type_scat_dispersion_imag
_atom_type_scat_source
C C 0.0033 0.0016 'International Tables Vol C Tables 4.2.6.8 and 6.1.1.4'
H H 0.0000 0.0000 'International Tables Vol C Tables 4.2.6.8 and 6.1.1.4'
N N 0.0061 0.0033 'International Tables Vol C Tables 4.2.6.8 and 6.1.1.4'
O O 0.0106 0.0060 'International Tables Vol C Tables 4.2.6.8 and 6.1.1.4'

loop_
_geom_angle_atom_site_label_1
_geom_angle_atom_site_label_2
_geom_angle_atom_site_label_3
_geom_angle
_geom_angle_site_symmetry_1
_geom_angle_site_symmetry_3
_geom_angle_publ_flag
C8 N4 H4 116(2) . . ?
C8 N4 C12 126.9(3) . . ?
C12 N4 H4 117(2) . . ?
C49 N6 C48 116.2(3) . . ?
C12 C1 C4 124.5(2) . . ?
C12 C1 C16 117.4(2) . . ?
C16 C1 C4 118.1(2) . . ?
C15 C4 C1 124.5(3) . . ?
C15 C4 C36 116.1(3) . . ?
C36 C4 C1 119.3(2) . . ?
O1 C8 N4 120.6(3) . . ?
O1 C8 C10 125.0(2) . . ?
N4 C8 C10 114.3(3) . . ?
C8 C10 C14 117.2(2) . . ?
C16 C10 C8 120.1(2) . . ?
C16 C10 C14 122.7(2) . . ?
N4 C12 C1 118.2(2) . . ?
N4 C12 C37 114.3(2) . . ?
C1 C12 C37 127.5(2) . . ?
N2 C14 C10 177.5(3) . . ?
C4 C15 H15 120.1 . . ?
C49 C15 C4 119.8(3) . . ?
C49 C15 H15 120.1 . . ?
C1 C16 H16 118.5 . . ?
C10 C16 C1 123.0(3) . . ?
C10 C16 H16 118.5 . . ?
C4 C36 H36 120.2 . . ?
C48 C36 C4 119.5(3) . . ?
C48 C36 H36 120.2 . . ?
C12 C37 H37A 109.5 . . ?
C12 C37 H37B 109.5 . . ?
C12 C37 H37C 109.5 . . ?
H37A C37 H37B 109.5 . . ?
H37A C37 H37C 109.5 . . ?
H37B C37 H37C 109.5 . . ?
N6 C48 C36 124.2(3) . . ?
N6 C48 H48 117.9 . . ?
C36 C48 H48 117.9 . . ?
N6 C49 C15 124.1(3) . . ?
N6 C49 H49 118.0 . . ?
C15 C49 H49 118.0 . . ?
C31 O2 H2 109.5 . . ?
C40 O3 H3 109.5 . . ?
C24 O5 H5A 109.5 . . ?
C44 O6 H6 109.5 . . ?
C19 O7 H7 109.5 . . ?
C38 O8 H8 109.5 . . ?
C31 C2 H2A 120.1 . . ?
C50 C2 H2A 120.1 . . ?
C50 C2 C31 119.9(3) . . ?
C42 C5 H5 116.1 . . ?
C47 C5 H5 116.1 . . ?
C47 C5 C42 127.8(3) . . ?
C24 C7 H7A 119.5 . . ?
C24 C7 C30 121.0(3) . . ?
C30 C7 H7A 119.5 . . ?
C28 C9 H9 116.9 . . ?
C28 C9 C52 126.2(3) . . ?
C52 C9 H9 116.9 . . ?
C42 C11 H11 119.1 . . ?
C42 C11 C46 121.8(3) . . ?
C46 C11 H11 119.1 . . ?
C19 C13 H13 120.3 . . ?
C19 C13 C31 119.4(3) . . ?
C31 C13 H13 120.3 . . ?
C19 C17 H17 120.1 . . ?
C50 C17 H17 120.1 . . ?
C50 C17 C19 119.9(3) . . ?
O7 C19 C17 116.0(3) . . ?
C13 C19 O7 123.5(3) . . ?
C13 C19 C17 120.5(3) . . ?
C30 C22 H22 120.2 . . ?
C40 C22 H22 120.2 . . ?
C40 C22 C30 119.5(3) . . ?
O5 C24 C7 116.9(3) . . ?
C27 C24 O5 122.2(3) . . ?
C27 C24 C7 120.8(3) . . ?
C38 C25 H25 120.3 . . ?
C43 C25 H25 120.3 . . ?
C43 C25 C38 119.5(3) . . ?
C24 C27 H27 120.5 . . ?
C24 C27 C40 119.0(3) . . ?
C40 C27 H27 120.5 . . ?
C9 C28 H28 116.3 . . ?
C9 C28 C30 127.5(3) . . ?
C30 C28 H28 116.3 . . ?
C35 C29 H29 120.3 . . ?
C35 C29 C44 119.5(3) . . ?
C44 C29 H29 120.3 . . ?
C7 C30 C22 118.5(3) . . ?
C7 C30 C28 118.7(3) . . ?
C22 C30 C28 122.8(3) . . ?
O2 C31 C2 121.4(3) . . ?
C13 C31 O2 117.9(3) . . ?
C13 C31 C2 120.8(3) . . ?
C29 C35 H35 119.0 . . ?
C29 C35 C52 122.1(3) . . ?
C52 C35 H35 119.0 . . ?
O8 C38 C25 116.6(3) . . ?
C46 C38 O8 123.4(3) . . ?
C46 C38 C25 120.0(3) . . ?
O3 C40 C22 120.8(3) . . ?
O3 C40 C27 118.0(3) . . ?
C27 C40 C22 121.2(3) . . ?
C44 C41 H41 120.1 . . ?
C44 C41 C45 119.7(3) . . ?
C45 C41 H41 120.1 . . ?
C11 C42 C5 120.8(3) . . ?
C11 C42 C43 117.4(3) . . ?
C43 C42 C5 121.8(3) . . ?
C25 C43 C42 121.8(3) . . ?
C25 C43 H43 119.1 . . ?
C42 C43 H43 119.1 . . ?
O6 C44 C29 117.4(3) . . ?
O6 C44 C41 122.6(3) . . ?
C41 C44 C29 120.0(3) . . ?
C41 C45 H45 119.2 . . ?
C41 C45 C52 121.6(3) . . ?
C52 C45 H45 119.2 . . ?
C11 C46 H46 120.3 . . ?
C38 C46 C11 119.5(3) . . ?
C38 C46 H46 120.3 . . ?
C5 C47 H47 116.0 . . ?
C5 C47 C50 127.9(3) . . ?
C50 C47 H47 116.0 . . ?
C2 C50 C17 119.5(3) . . ?
C2 C50 C47 122.3(3) . . ?
C17 C50 C47 118.2(3) . . ?
C35 C52 C9 119.8(3) . . ?
C35 C52 C45 117.1(3) . . ?
C45 C52 C9 123.1(3) . . ?
C6 N1 H1 110(2) . . ?
C18 N1 H1 123(2) . . ?
C18 N1 C6 126.5(3) . . ?
C21 N3 C3 116.8(3) . . ?
N3 C3 H3A 118.3 . . ?
N3 C3 C23 123.4(3) . . ?
C23 C3 H3A 118.3 . . ?
O4 C6 N1 120.0(3) . . ?
O4 C6 C32 126.1(3) . . ?
N1 C6 C32 113.9(2) . . ?
N1 C18 C20 118.4(2) . . ?
N1 C18 C39 114.8(2) . . ?
C20 C18 C39 126.7(2) . . ?
C18 C20 C26 123.5(2) . . ?
C18 C20 C34 118.0(2) . . ?
C34 C20 C26 118.5(2) . . ?
N3 C21 H21 118.0 . . ?
N3 C21 C33 124.0(3) . . ?
C33 C21 H21 118.0 . . ?
C3 C23 H23 120.1 . . ?
C26 C23 C3 119.8(3) . . ?
C26 C23 H23 120.1 . . ?
C23 C26 C20 122.8(3) . . ?
C23 C26 C33 116.4(3) . . ?
C33 C26 C20 120.5(3) . . ?
C6 C32 C51 118.4(3) . . ?
C34 C32 C6 120.8(3) . . ?
C34 C32 C51 120.7(3) . . ?
C21 C33 C26 119.6(3) . . ?
C21 C33 H33 120.2 . . ?
C26 C33 H33 120.2 . . ?
C20 C34 H34 118.9 . . ?
C32 C34 C20 122.2(3) . . ?
C32 C34 H34 118.9 . . ?
C18 C39 H39A 109.5 . . ?
C18 C39 H39B 109.5 . . ?
C18 C39 H39C 109.5 . . ?
H39A C39 H39B 109.5 . . ?
H39A C39 H39C 109.5 . . ?
H39B C39 H39C 109.5 . . ?
N5 C51 C32 179.1(4) . . ?
H9A O9 H9B 108.7 . . ?
H10A O10 H10B 104.5 . . ?

loop_
_geom_bond_atom_site_label_1
_geom_bond_atom_site_label_2
_geom_bond_distance
_geom_bond_site_symmetry_2
_geom_bond_publ_flag
O1 C8 1.256(3) . ?
N2 C14 1.142(3) . ?
N4 H4 0.83(3) . ?
N4 C8 1.363(3) . ?
N4 C12 1.366(3) . ?
N6 C48 1.327(4) . ?
N6 C49 1.324(4) . ?
C1 C4 1.493(4) . ?
C1 C12 1.383(4) . ?
C1 C16 1.393(4) . ?
C4 C15 1.387(4) . ?
C4 C36 1.392(4) . ?
C8 C10 1.424(4) . ?
C10 C14 1.429(4) . ?
C10 C16 1.369(4) . ?
C12 C37 1.481(4) . ?
C15 H15 0.9300 . ?
C15 C49 1.383(4) . ?
C16 H16 0.9300 . ?
C36 H36 0.9300 . ?
C36 C48 1.382(4) . ?
C37 H37A 0.9600 . ?
C37 H37B 0.9600 . ?
C37 H37C 0.9600 . ?
C48 H48 0.9300 . ?
C49 H49 0.9300 . ?
O2 H2 0.8200 . ?
O2 C31 1.379(4) . ?
O3 H3 0.8200 . ?
O3 C40 1.363(3) . ?
O5 H5A 0.8200 . ?
O5 C24 1.370(4) . ?
O6 H6 0.8200 . ?
O6 C44 1.366(3) . ?
O7 H7 0.8200 . ?
O7 C19 1.371(3) . ?
O8 H8 0.8200 . ?
O8 C38 1.368(3) . ?
C2 H2A 0.9300 . ?
C2 C31 1.392(4) . ?
C2 C50 1.375(4) . ?
C5 H5 0.9300 . ?
C5 C42 1.469(4) . ?
C5 C47 1.306(4) . ?
C7 H7A 0.9300 . ?
C7 C24 1.381(4) . ?
C7 C30 1.381(4) . ?
C9 H9 0.9300 . ?
C9 C28 1.311(4) . ?
C9 C52 1.467(4) . ?
C11 H11 0.9300 . ?
C11 C42 1.376(4) . ?
C11 C46 1.399(4) . ?
C13 H13 0.9300 . ?
C13 C19 1.371(4) . ?
C13 C31 1.375(4) . ?
C17 H17 0.9300 . ?
C17 C19 1.392(4) . ?
C17 C50 1.390(4) . ?
C22 H22 0.9300 . ?
C22 C30 1.399(4) . ?
C22 C40 1.390(4) . ?
C24 C27 1.370(4) . ?
C25 H25 0.9300 . ?
C25 C38 1.394(4) . ?
C25 C43 1.378(4) . ?
C27 H27 0.9300 . ?
C27 C40 1.377(4) . ?
C28 H28 0.9300 . ?
C28 C30 1.462(4) . ?
C29 H29 0.9300 . ?
C29 C35 1.375(4) . ?
C29 C44 1.390(4) . ?
C35 H35 0.9300 . ?
C35 C52 1.388(4) . ?
C38 C46 1.357(4) . ?
C41 H41 0.9300 . ?
C41 C44 1.371(4) . ?
C41 C45 1.385(4) . ?
C42 C43 1.383(4) . ?
C43 H43 0.9300 . ?
C45 H45 0.9300 . ?
C45 C52 1.396(4) . ?
C46 H46 0.9300 . ?
C47 H47 0.9300 . ?
C47 C50 1.477(4) . ?
O4 C6 1.252(3) . ?
N1 H1 0.88(4) . ?
N1 C6 1.373(3) . ?
N1 C18 1.367(3) . ?
N3 C3 1.326(4) . ?
N3 C21 1.324(4) . ?
N5 C51 1.136(4) . ?
C3 H3A 0.9300 . ?
C3 C23 1.388(4) . ?
C6 C32 1.422(4) . ?
C18 C20 1.374(4) . ?
C18 C39 1.484(4) . ?
C20 C26 1.492(4) . ?
C20 C34 1.395(4) . ?
C21 H21 0.9300 . ?
C21 C33 1.378(4) . ?
C23 H23 0.9300 . ?
C23 C26 1.385(4) . ?
C26 C33 1.391(4) . ?
C32 C34 1.367(4) . ?
C32 C51 1.423(4) . ?
C33 H33 0.9300 . ?
C34 H34 0.9300 . ?
C39 H39A 0.9600 . ?
C39 H39B 0.9600 . ?
C39 H39C 0.9600 . ?
O9 H9A 1.0384 . ?
O9 H9B 0.8962 . ?
O10 H10A 0.8499 . ?
O10 H10B 0.8496 . ?

loop_
_geom_torsion_atom_site_label_1
_geom_torsion_atom_site_label_2
_geom_torsion_atom_site_label_3
_geom_torsion_atom_site_label_4
_geom_torsion
_geom_torsion_site_symmetry_1
_geom_torsion_site_symmetry_2
_geom_torsion_site_symmetry_3
_geom_torsion_site_symmetry_4
_geom_torsion_publ_flag
O1 C8 C10 C14 1.1(4) . . . . ?
O1 C8 C10 C16 179.5(3) . . . . ?
N4 C8 C10 C14 -179.6(3) . . . . ?
N4 C8 C10 C16 -1.3(4) . . . . ?
C1 C4 C15 C49 175.4(3) . . . . ?
C1 C4 C36 C48 -175.3(3) . . . . ?
C4 C1 C12 N4 179.8(2) . . . . ?
C4 C1 C12 C37 1.1(5) . . . . ?
C4 C1 C16 C10 -178.9(3) . . . . ?
C4 C15 C49 N6 0.0(5) . . . . ?
C4 C36 C48 N6 -0.9(5) . . . . ?
C8 N4 C12 C1 -1.7(4) . . . . ?
C8 N4 C12 C37 177.2(3) . . . . ?
C8 C10 C16 C1 -0.2(4) . . . . ?
C12 N4 C8 O1 -178.4(3) . . . . ?
C12 N4 C8 C10 2.3(4) . . . . ?
C12 C1 C4 C15 37.6(4) . . . . ?
C12 C1 C4 C36 -146.0(3) . . . . ?
C12 C1 C16 C10 1.0(4) . . . . ?
C14 C10 C16 C1 178.0(3) . . . . ?
C15 C4 C36 C48 1.5(4) . . . . ?
C16 C1 C4 C15 -142.5(3) . . . . ?
C16 C1 C4 C36 33.9(4) . . . . ?
C16 C1 C12 N4 -0.1(4) . . . . ?
C16 C1 C12 C37 -178.8(3) . . . . ?
C36 C4 C15 C49 -1.1(4) . . . . ?
C48 N6 C49 C15 0.7(5) . . . . ?
C49 N6 C48 C36 -0.2(5) . . . . ?
O5 C24 C27 C40 -176.4(3) . . . . ?
O8 C38 C46 C11 177.7(3) . . . . ?
C5 C42 C43 C25 -180.0(3) . . . . ?
C5 C47 C50 C2 4.5(5) . . . . ?
C5 C47 C50 C17 -175.1(3) . . . . ?
C7 C24 C27 C40 1.0(5) . . . . ?
C9 C28 C30 C7 175.2(3) . . . . ?
C9 C28 C30 C22 -3.0(5) . . . . ?
C11 C42 C43 C25 -0.6(5) . . . . ?
C19 C13 C31 O2 179.1(3) . . . . ?
C19 C13 C31 C2 -1.0(5) . . . . ?
C19 C17 C50 C2 -1.2(5) . . . . ?
C19 C17 C50 C47 178.4(3) . . . . ?
C24 C7 C30 C22 0.1(4) . . . . ?
C24 C7 C30 C28 -178.1(3) . . . . ?
C24 C27 C40 O3 -179.8(3) . . . . ?
C24 C27 C40 C22 1.0(5) . . . . ?
C25 C38 C46 C11 -0.9(5) . . . . ?
C28 C9 C52 C35 -174.2(3) . . . . ?
C28 C9 C52 C45 5.9(5) . . . . ?
C29 C35 C52 C9 -179.0(3) . . . . ?
C29 C35 C52 C45 0.9(5) . . . . ?
C30 C7 C24 O5 176.0(3) . . . . ?
C30 C7 C24 C27 -1.5(5) . . . . ?
C30 C22 C40 O3 178.4(3) . . . . ?
C30 C22 C40 C27 -2.4(4) . . . . ?
C31 C2 C50 C17 -0.3(5) . . . . ?
C31 C2 C50 C47 -179.9(3) . . . . ?
C31 C13 C19 O7 179.7(3) . . . . ?
C31 C13 C19 C17 -0.5(5) . . . . ?
C35 C29 C44 O6 178.2(3) . . . . ?
C35 C29 C44 C41 -1.6(5) . . . . ?
C38 C25 C43 C42 0.2(5) . . . . ?
C40 C22 C30 C7 1.8(4) . . . . ?
C40 C22 C30 C28 180.0(3) . . . . ?
C41 C45 C52 C9 179.0(3) . . . . ?
C41 C45 C52 C35 -0.9(5) . . . . ?
C42 C5 C47 C50 179.2(3) . . . . ?
C42 C11 C46 C38 0.5(5) . . . . ?
C43 C25 C38 O8 -178.1(3) . . . . ?
C43 C25 C38 C46 0.6(5) . . . . ?
C44 C29 C35 C52 0.3(5) . . . . ?
C44 C41 C45 C52 -0.3(5) . . . . ?
C45 C41 C44 O6 -178.2(3) . . . . ?
C45 C41 C44 C29 1.6(5) . . . . ?
C46 C11 C42 C5 179.6(3) . . . . ?
C46 C11 C42 C43 0.2(5) . . . . ?
C47 C5 C42 C11 178.3(3) . . . . ?
C47 C5 C42 C43 -2.3(5) . . . . ?
C50 C2 C31 O2 -178.7(3) . . . . ?
C50 C2 C31 C13 1.4(5) . . . . ?
C50 C17 C19 O7 -178.6(3) . . . . ?
C50 C17 C19 C13 1.6(5) . . . . ?
C52 C9 C28 C30 -175.6(3) . . . . ?
O4 C6 C32 C34 176.9(3) . . . . ?
O4 C6 C32 C51 -2.3(5) . . . . ?
N1 C6 C32 C34 -3.7(4) . . . . ?
N1 C6 C32 C51 177.1(3) . . . . ?
N1 C18 C20 C26 177.1(3) . . . . ?
N1 C18 C20 C34 -4.6(4) . . . . ?
N3 C3 C23 C26 0.3(5) . . . . ?
N3 C21 C33 C26 0.1(5) . . . . ?
C3 N3 C21 C33 -0.4(5) . . . . ?
C3 C23 C26 C20 -175.6(3) . . . . ?
C3 C23 C26 C33 -0.6(5) . . . . ?
C6 N1 C18 C20 3.2(5) . . . . ?
C6 N1 C18 C39 -174.0(3) . . . . ?
C6 C32 C34 C20 2.3(5) . . . . ?
C18 N1 C6 O4 -179.6(3) . . . . ?
C18 N1 C6 C32 1.0(4) . . . . ?
C18 C20 C26 C23 -42.6(4) . . . . ?
C18 C20 C26 C33 142.6(3) . . . . ?
C18 C20 C34 C32 2.0(5) . . . . ?
C20 C26 C33 C21 175.5(3) . . . . ?
C21 N3 C3 C23 0.2(5) . . . . ?
C23 C26 C33 C21 0.4(4) . . . . ?
C26 C20 C34 C32 -179.6(3) . . . . ?
C34 C20 C26 C23 139.1(3) . . . . ?
C34 C20 C26 C33 -35.7(4) . . . . ?
C39 C18 C20 C26 -6.0(5) . . . . ?
C39 C18 C20 C34 172.3(3) . . . . ?
C51 C32 C34 C20 -178.5(3) . . . . ?
